data_7160197
loop_
_publ_author_name
'Banerjee, Ankush'
'Brisco, Tiffany A.'
'Ray, Sneha'
'Datta, Arani'
'Zhang, Xiaoyu'
'Zhang, Zhen'
'Busse, Alexander A.'
'Niederstrasser, Hanspeter'
'Sumida, Krissty'
'Posner, Bruce A.'
'Wetzel, Dawn M.'
'Phillips, Margaret A.'
'Smith, Myles W.'

_publ_section_title
;
 Synthesis of the 5/5-spiroindimicin alkaloids: development of a general
 synthetic approach and biological investigations.
;
_journal_issue 48
_journal_name_full 'Organic &amp; biomolecular chemistry'
_journal_page_first 9413
_journal_page_last 9425
_journal_paper_doi 10.1039/d4ob01552e
_journal_volume 22
_journal_year 2024
_chemical_formula_moiety 'C23 H18 Cl N3 O2'
_chemical_formula_sum 'C23 H18 Cl N3 O2'
_chemical_formula_weight 403.85
_chemical_name_systematic 'spiroindimicin F'
_space_group_crystal_system monoclinic
_space_group_IT_number 14
_space_group_name_Hall '-P 2yn'
_space_group_name_H-M_alt 'P 1 21/n 1'
_atom_sites_solution_hydrogens mixed
_atom_sites_solution_primary dual
_audit_block_doi 10.5517/ccdc.csd.cc2fpr74
_audit_creation_date 2023-04-07
_audit_creation_method
;
Olex2 1.5
(compiled 2021.07.19 svn.r715e62df for OlexSys, GUI svn.r6380)
;
_audit_update_record
;
2023-08-17 deposited with the CCDC.	2024-10-28 downloaded from the CCDC.
;
_cell_angle_alpha 90
_cell_angle_beta 97.8740(10)
_cell_angle_gamma 90
_cell_formula_units_Z 4
_cell_length_a 10.26480(10)
_cell_length_b 14.87010(10)
_cell_length_c 12.73740(10)
_cell_measurement_reflns_used 22973
_cell_measurement_temperature 100.01(12)
_cell_measurement_theta_max 76.8160
_cell_measurement_theta_min 2.9590
_cell_volume 1925.89(3)
_computing_cell_refinement 'CrysAlisPro 1.171.42.88a (Rigaku OD, 2023)'
_computing_data_collection 'CrysAlisPro 1.171.42.88a (Rigaku OD, 2023)'
_computing_data_reduction 'CrysAlisPro 1.171.42.88a (Rigaku OD, 2023)'
_computing_molecular_graphics 'Shelxtl-Plus/XP, Bruker AXS, Inc. 2009'
_computing_publication_material 'Shelxtl-Plus, Bruker AXS, Inc. 2009'
_computing_structure_refinement 'SHELXL 2018/3 (Sheldrick, 2015)'
_computing_structure_solution 'SHELXT 2018/2 (Sheldrick, 2018)'
_diffrn_ambient_environment N~2~
_diffrn_ambient_temperature 100.01(12)
_diffrn_detector 'Hybrid Pixel Array Detector'
_diffrn_detector_area_resol_mean 10.0000
_diffrn_detector_type HyPix
_diffrn_measured_fraction_theta_full 0.999
_diffrn_measured_fraction_theta_max 0.982
_diffrn_measurement_details
;
List of Runs (angles in degrees, time in seconds):

  # Type    Start    End  Width  t~exp~   \w     \q     \k     \f   Frames
#--------------------------------------------------------------------------
  1  \w    -81.00   3.00   0.50    6.50    --  -47.20 105.00  29.00  168
  2  \w     18.00  83.00   0.50    6.50    --   47.20-105.00 -69.00  130
  3  \w     37.00 107.00   0.50   26.00    --  107.75-105.00 -69.00  140
  4  \w    105.00 178.00   0.50   26.00    --  107.75 105.00  29.00  146
  5  \w   -120.00 -32.00   0.50    6.50    --  -47.20 -57.00 -90.00  176
  6  \w    -86.00 -13.00   0.50    6.50    --  -47.20 125.00  60.00  146
  7  \w    -60.00  26.00   0.50    6.50    --  -47.20  38.00  30.00  172
  8  \w     35.00 123.00   0.50   26.00    --  107.75 -57.00 -60.00  176
  9  \w     95.00 178.00   0.50   26.00    --  107.75  38.00-180.00  166
 10  \w     95.00 178.00   0.50   26.00    --  107.75  19.00  30.00  166
 11  \w     38.00 112.00   0.50   26.00    --  107.75-125.00-120.00  148
 12  \w     37.00 106.00   0.50   26.00    --  107.75 -99.00  60.00  138
 13  \w     35.00 120.00   0.50   26.00    --  107.75 -38.00-120.00  170
 14  \w     95.00 178.00   0.50   26.00    --  107.75  38.00  90.00  166
 15  \w     38.00 112.00   0.50   26.00    --  107.75-125.00  90.00  148
 16  \w     35.00 123.00   0.50   26.00    --  107.75 -57.00  60.00  176
 17  \w   -120.00 -24.00   0.50    6.50    --  -47.20 -77.00  30.00  192
 18  \w   -120.00 -32.00   0.50    6.50    --  -47.20 -57.00  60.00  176
 19  \w   -120.00 -24.00   0.50    6.50    --  -47.20 -77.00 150.00  192
 20  \w   -120.00 -24.00   0.50    6.50    --  -47.20 -77.00 -30.00  192
 21  \w   -120.00 -24.00   0.50    6.50    --  -47.20 -77.00-120.00  192
 22  \w     95.00 178.00   0.50   26.00    --  107.75  19.00-120.00  166
 23  \w     95.00 178.00   0.50   26.00    --  107.75  19.00 -60.00  166
 24  \w     95.00 178.00   0.50   26.00    --  107.75  38.00 -30.00  166
;
_diffrn_measurement_device 'four-circle diffractometer'
_diffrn_measurement_device_type 'SuperNova, Dual, Cu at home/near, HyPix'
_diffrn_measurement_method '\w scans'
_diffrn_orient_matrix_type 'CrysAlisPro convention (1999,Acta A55,543-557)'
_diffrn_orient_matrix_UB_11 -0.0638299000
_diffrn_orient_matrix_UB_12 0.0939262000
_diffrn_orient_matrix_UB_13 -0.0046709000
_diffrn_orient_matrix_UB_21 -0.1131250000
_diffrn_orient_matrix_UB_22 -0.0346492000
_diffrn_orient_matrix_UB_23 -0.0820224000
_diffrn_orient_matrix_UB_31 -0.0780436000
_diffrn_orient_matrix_UB_32 -0.0265727000
_diffrn_orient_matrix_UB_33 0.0903257000
_diffrn_radiation_monochromator mirror
_diffrn_radiation_probe x-ray
_diffrn_radiation_type 'Cu K\a'
_diffrn_radiation_wavelength 1.54184
_diffrn_reflns_av_R_equivalents 0.0151
_diffrn_reflns_av_unetI/netI 0.0067
_diffrn_reflns_Laue_measured_fraction_full 0.999
_diffrn_reflns_Laue_measured_fraction_max 0.982
_diffrn_reflns_limit_h_max 12
_diffrn_reflns_limit_h_min -12
_diffrn_reflns_limit_k_max 18
_diffrn_reflns_limit_k_min -18
_diffrn_reflns_limit_l_max 16
_diffrn_reflns_limit_l_min -14
_diffrn_reflns_number 25979
_diffrn_reflns_point_group_measured_fraction_full 0.999
_diffrn_reflns_point_group_measured_fraction_max 0.982
_diffrn_reflns_theta_full 67.684
_diffrn_reflns_theta_max 76.999
_diffrn_reflns_theta_min 4.596
_diffrn_source 'micro-focus sealed X-ray tube'
_diffrn_source_type 'SuperNova (Cu) X-ray Source'
_exptl_absorpt_coefficient_mu 1.962
_exptl_absorpt_correction_T_max 1.00000
_exptl_absorpt_correction_T_min 0.84846
_exptl_absorpt_correction_type multi-scan
_exptl_absorpt_process_details
;
CrysAlisPro 1.171.42.88a (Rigaku Oxford Diffraction, 2023)
Empirical absorption correction using spherical harmonics,
implemented in SCALE3 ABSPACK scaling algorithm.
;
_exptl_crystal_colour 'clear colourless'
_exptl_crystal_colour_lustre clear
_exptl_crystal_colour_primary colourless
_exptl_crystal_density_diffrn 1.393
_exptl_crystal_description prism
_exptl_crystal_F_000 840
_exptl_crystal_recrystallization_method 'Re-crystallisation from solvent: dichloromethane, methanol'
_exptl_crystal_size_max 0.22
_exptl_crystal_size_mid 0.171
_exptl_crystal_size_min 0.11
_refine_diff_density_max 0.431
_refine_diff_density_min -0.267
_refine_diff_density_rms 0.043
_refine_ls_extinction_method none
_refine_ls_goodness_of_fit_ref 1.036
_refine_ls_hydrogen_treatment mixed
_refine_ls_matrix_type full
_refine_ls_number_parameters 272
_refine_ls_number_reflns 3983
_refine_ls_number_restraints 0
_refine_ls_restrained_S_all 1.036
_refine_ls_R_factor_all 0.0345
_refine_ls_R_factor_gt 0.0343
_refine_ls_shift/su_max 0.001
_refine_ls_shift/su_mean 0.000
_refine_ls_structure_factor_coef Fsqd
_refine_ls_weighting_details 'w=1/[\s^2^(Fo^2^)+(0.0459P)^2^+1.0147P] where P=(Fo^2^+2Fc^2^)/3'
_refine_ls_weighting_scheme calc
_refine_ls_wR_factor_gt 0.0894
_refine_ls_wR_factor_ref 0.0895
_reflns_Friedel_coverage 0.000
_reflns_number_gt 3942
_reflns_number_total 3983
_reflns_threshold_expression 'I > 2\s(I)'
_cod_data_source_file d4ob01552e2.cif
_cod_data_source_block 1-ab-183a
_cod_depositor_comments 'Adding full bibliography for 7160196--7160199.cif.'
_cod_database_code 7160197
_shelx_shelxl_version_number 2018/3
_chemical_oxdiff_formula 'C H N O Cl'
_shelx_space_group_comment
;
The symmetry employed for this shelxl refinement is uniquely defined
by the following loop, which should always be used as a source of
symmetry information in preference to the above space-group names.
They are only intended as comments.
;
_shelx_estimated_absorpt_t_max 0.813
_shelx_estimated_absorpt_t_min 0.672
_olex2_refinement_description
;
1. Fixed Uiso
 At 1.2 times of:
  All C(H) groups, All C(H,H) groups
 At 1.5 times of:
  All C(H,H,H) groups
2.a Secondary CH2 refined with riding coordinates:
 C22(H22A,H22B)
2.b Aromatic/amide H refined with riding coordinates:
 C2(H2A), C3(H3), C5(H5), C9(H9), C17(H17), C18(H18), C19(H19), C20(H20)
2.c Idealised Me refined as rotating group:
 C15(H15A,H15B,H15C), C23(H23A,H23B,H23C)
;
_olex2_submission_special_instructions 'No special instructions were received'
_oxdiff_exptl_absorpt_empirical_details
;
Empirical correction (ABSPACK) includes:
- Absorption correction using spherical harmonics
- Frame scaling
;
_oxdiff_exptl_absorpt_empirical_full_max 1.230
_oxdiff_exptl_absorpt_empirical_full_min 0.840

loop_
_space_group_symop_operation_xyz
'x, y, z'
'-x+1/2, y+1/2, -z+1/2'
'-x, -y, -z'
'x-1/2, -y-1/2, z-1/2'

loop_
_atom_site_label
_atom_site_type_symbol
_atom_site_fract_x
_atom_site_fract_y
_atom_site_fract_z
_atom_site_U_iso_or_equiv
_atom_site_adp_type
_atom_site_occupancy
_atom_site_site_symmetry_order
_atom_site_calc_flag
_atom_site_refinement_flags_posn
_atom_site_refinement_flags_adp
_atom_site_refinement_flags_occupancy
_atom_site_disorder_assembly
_atom_site_disorder_group
Cl1 Cl 0.47477(4) 0.78976(2) 0.24602(3) 0.03653(12) Uani 1 1 d . . . . .
O1 O 0.63629(9) 0.10135(6) 0.14204(8) 0.0271(2) Uani 1 1 d . . . . .
O2 O 0.75756(9) 0.12540(6) 0.01025(7) 0.0283(2) Uani 1 1 d . . . . .
N1 N 0.43298(10) 0.41042(7) 0.35999(8) 0.0203(2) Uani 1 1 d . . . . .
N2 N 0.70966(11) 0.31295(7) 0.02686(9) 0.0240(2) Uani 1 1 d . . . . .
N3 N 0.41035(10) 0.16481(7) 0.34700(8) 0.0193(2) Uani 1 1 d . . . . .
C1 C 0.43616(11) 0.50247(8) 0.34522(9) 0.0196(2) Uani 1 1 d . . . . .
C2 C 0.38953(12) 0.57066(9) 0.40517(10) 0.0225(3) Uani 1 1 d . . . . .
H2A H 0.347162 0.557145 0.465068 0.027 Uiso 1 1 calc R U . . .
C3 C 0.40684(12) 0.65859(9) 0.37476(10) 0.0226(3) Uani 1 1 d . . . . .
H3 H 0.378040 0.706691 0.414950 0.027 Uiso 1 1 calc R U . . .
C4 C 0.46681(13) 0.67681(9) 0.28477(11) 0.0245(3) Uani 1 1 d . . . . .
C5 C 0.51508(12) 0.61113(9) 0.22471(10) 0.0228(3) Uani 1 1 d . . . . .
H5 H 0.556396 0.625975 0.164664 0.027 Uiso 1 1 calc R U . . .
C6 C 0.50112(12) 0.52103(8) 0.25536(9) 0.0194(2) Uani 1 1 d . . . . .
C7 C 0.53739(11) 0.43527(8) 0.21793(9) 0.0191(2) Uani 1 1 d . . . . .
C8 C 0.60569(12) 0.38726(8) 0.14119(10) 0.0197(2) Uani 1 1 d . . . . .
C9 C 0.67300(13) 0.39706(9) 0.05571(10) 0.0242(3) Uani 1 1 d . . . . .
H9 H 0.690858 0.452123 0.022650 0.029 Uiso 1 1 calc R U . . .
C10 C 0.66642(12) 0.24879(8) 0.09242(9) 0.0201(2) Uani 1 1 d . . . . .
C11 C 0.60071(11) 0.29389(8) 0.16427(9) 0.0182(2) Uani 1 1 d . . . . .
C12 C 0.53059(11) 0.27545(8) 0.26001(9) 0.0181(2) Uani 1 1 d . . . . .
C13 C 0.49498(11) 0.37164(8) 0.28354(9) 0.0187(2) Uani 1 1 d . . . . .
C14 C 0.69344(12) 0.15408(8) 0.07603(10) 0.0213(2) Uani 1 1 d . . . . .
C15 C 0.65577(15) 0.00570(9) 0.13091(13) 0.0333(3) Uani 1 1 d . . . . .
H15A H 0.616543 -0.013589 0.060005 0.050 Uiso 1 1 calc R U . . .
H15B H 0.613792 -0.026556 0.184407 0.050 Uiso 1 1 calc R U . . .
H15C H 0.750165 -0.007592 0.140776 0.050 Uiso 1 1 calc R U . . .
C16 C 0.61514(12) 0.23199(8) 0.35366(9) 0.0185(2) Uani 1 1 d . . . . .
C17 C 0.74456(12) 0.24842(9) 0.39423(10) 0.0219(3) Uani 1 1 d . . . . .
H17 H 0.794379 0.292311 0.362910 0.026 Uiso 1 1 calc R U . . .
C18 C 0.80095(13) 0.19905(9) 0.48252(10) 0.0249(3) Uani 1 1 d . . . . .
H18 H 0.890358 0.208657 0.510912 0.030 Uiso 1 1 calc R U . . .
C19 C 0.72682(13) 0.13628(8) 0.52858(10) 0.0250(3) Uani 1 1 d . . . . .
H19 H 0.766329 0.103206 0.588415 0.030 Uiso 1 1 calc R U . . .
C20 C 0.59479(13) 0.12057(8) 0.48876(10) 0.0233(3) Uani 1 1 d . . . . .
H20 H 0.543829 0.078260 0.521451 0.028 Uiso 1 1 calc R U . . .
C21 C 0.54042(12) 0.16894(8) 0.39963(9) 0.0189(2) Uani 1 1 d . . . . .
C22 C 0.41083(12) 0.21065(8) 0.24359(10) 0.0199(2) Uani 1 1 d . . . . .
H22A H 0.328139 0.244586 0.223808 0.024 Uiso 1 1 calc R U . . .
H22B H 0.420569 0.166418 0.187095 0.024 Uiso 1 1 calc R U . . .
C23 C 0.35055(13) 0.07559(8) 0.33674(10) 0.0235(3) Uani 1 1 d . . . . .
H23A H 0.399877 0.037427 0.293355 0.035 Uiso 1 1 calc R U . . .
H23B H 0.259236 0.080745 0.302797 0.035 Uiso 1 1 calc R U . . .
H23C H 0.352417 0.048714 0.407181 0.035 Uiso 1 1 calc R U . . .
H2 H 0.7523(17) 0.3014(12) -0.0239(15) 0.033(4) Uiso 1 1 d . . . . .
H1 H 0.3970(17) 0.3841(12) 0.4061(14) 0.034(5) Uiso 1 1 d . . . . .

loop_
_atom_site_aniso_label
_atom_site_aniso_U_11
_atom_site_aniso_U_22
_atom_site_aniso_U_33
_atom_site_aniso_U_23
_atom_site_aniso_U_13
_atom_site_aniso_U_12
Cl1 0.0481(2) 0.01700(17) 0.0504(2) 0.00179(13) 0.02776(17) 0.00226(13)
O1 0.0327(5) 0.0183(4) 0.0328(5) 0.0026(4) 0.0133(4) 0.0018(4)
O2 0.0344(5) 0.0250(5) 0.0282(5) -0.0030(4) 0.0138(4) 0.0038(4)
N1 0.0235(5) 0.0195(5) 0.0194(5) 0.0027(4) 0.0087(4) 0.0023(4)
N2 0.0312(6) 0.0212(5) 0.0225(5) -0.0002(4) 0.0143(5) 0.0010(4)
N3 0.0218(5) 0.0168(5) 0.0197(5) 0.0027(4) 0.0040(4) -0.0012(4)
C1 0.0198(5) 0.0194(6) 0.0200(6) 0.0017(4) 0.0039(4) 0.0023(4)
C2 0.0238(6) 0.0248(6) 0.0199(6) 0.0004(5) 0.0066(5) 0.0042(5)
C3 0.0236(6) 0.0212(6) 0.0236(6) -0.0032(5) 0.0053(5) 0.0042(5)
C4 0.0250(6) 0.0180(6) 0.0313(7) 0.0014(5) 0.0069(5) 0.0000(5)
C5 0.0233(6) 0.0205(6) 0.0262(6) 0.0023(5) 0.0090(5) 0.0002(5)
C6 0.0191(5) 0.0195(6) 0.0202(6) 0.0000(4) 0.0051(4) 0.0011(4)
C7 0.0192(5) 0.0186(6) 0.0200(5) 0.0003(4) 0.0051(4) 0.0002(4)
C8 0.0215(6) 0.0181(6) 0.0200(6) -0.0002(4) 0.0053(4) -0.0002(4)
C9 0.0310(6) 0.0182(6) 0.0256(6) 0.0010(5) 0.0121(5) -0.0002(5)
C10 0.0225(6) 0.0198(6) 0.0189(5) 0.0004(4) 0.0054(4) -0.0003(5)
C11 0.0184(5) 0.0186(6) 0.0177(5) 0.0000(4) 0.0035(4) -0.0007(4)
C12 0.0193(6) 0.0176(6) 0.0179(5) 0.0003(4) 0.0049(4) 0.0000(4)
C13 0.0187(5) 0.0192(6) 0.0188(5) 0.0004(4) 0.0044(4) 0.0009(4)
C14 0.0220(6) 0.0220(6) 0.0202(6) -0.0006(5) 0.0044(5) 0.0005(5)
C15 0.0361(7) 0.0190(6) 0.0463(8) 0.0034(6) 0.0111(6) 0.0025(5)
C16 0.0218(6) 0.0169(5) 0.0174(5) -0.0014(4) 0.0048(4) 0.0030(4)
C17 0.0215(6) 0.0224(6) 0.0224(6) -0.0042(5) 0.0056(5) 0.0005(5)
C18 0.0225(6) 0.0271(6) 0.0242(6) -0.0079(5) 0.0000(5) 0.0058(5)
C19 0.0341(7) 0.0178(6) 0.0212(6) -0.0029(5) -0.0032(5) 0.0076(5)
C20 0.0321(6) 0.0163(5) 0.0212(6) 0.0009(4) 0.0028(5) 0.0012(5)
C21 0.0229(6) 0.0153(5) 0.0190(5) -0.0020(4) 0.0042(4) 0.0020(4)
C22 0.0211(6) 0.0192(6) 0.0196(6) 0.0032(4) 0.0037(4) -0.0016(4)
C23 0.0271(6) 0.0181(6) 0.0257(6) 0.0034(5) 0.0048(5) -0.0034(5)

loop_
_atom_type_symbol
_atom_type_description
_atom_type_scat_dispersion_real
_atom_type_scat_dispersion_imag
_atom_type_scat_source
C C 0.0181 0.0091 'International Tables Vol C Tables 4.2.6.8 and 6.1.1.4'
H H 0.0000 0.0000 'International Tables Vol C Tables 4.2.6.8 and 6.1.1.4'
Cl Cl 0.3639 0.7018 'International Tables Vol C Tables 4.2.6.8 and 6.1.1.4'
N N 0.0311 0.0180 'International Tables Vol C Tables 4.2.6.8 and 6.1.1.4'
O O 0.0492 0.0322 'International Tables Vol C Tables 4.2.6.8 and 6.1.1.4'

loop_
_citation_id
_citation_doi
_citation_year
1 10.1021/acs.orglett.3c03131 2023

loop_
_exptl_crystal_face_index_h
_exptl_crystal_face_index_k
_exptl_crystal_face_index_l
_exptl_crystal_face_perp_dist
-4 -3 6 0.0705
2 -3 -8 0.0888
4 2 -7 0.0972
4 6 -4 0.0969
5 1 5 0.0477
-5 -1 -5 0.0627
-1 -2 8 0.0792
1 2 -8 0.0792
3 -6 -6 0.0876
-3 -8 3 0.0995
-2 8 4 0.0716
0 -5 7 0.0753
0 5 -7 0.0753
6 -2 -3 0.0927
-4 6 -4 0.0835

loop_
_geom_angle_atom_site_label_1
_geom_angle_atom_site_label_2
_geom_angle_atom_site_label_3
_geom_angle
_geom_angle_site_symmetry_1
_geom_angle_site_symmetry_3
_geom_angle_publ_flag
C14 O1 C15 115.79(10) . . ?
C1 N1 H1 125.6(12) . . ?
C13 N1 C1 107.44(10) . . ?
C13 N1 H1 126.9(12) . . ?
C9 N2 C10 110.22(10) . . ?
C9 N2 H2 125.5(12) . . ?
C10 N2 H2 124.3(12) . . ?
C21 N3 C22 106.49(9) . . ?
C21 N3 C23 116.16(10) . . ?
C23 N3 C22 112.98(10) . . ?
N1 C1 C2 129.02(11) . . ?
N1 C1 C6 108.83(10) . . ?
C2 C1 C6 122.13(11) . . ?
C1 C2 H2A 121.0 . . ?
C3 C2 C1 117.90(11) . . ?
C3 C2 H2A 121.0 . . ?
C2 C3 H3 120.0 . . ?
C2 C3 C4 120.03(11) . . ?
C4 C3 H3 120.0 . . ?
C3 C4 Cl1 117.25(10) . . ?
C5 C4 Cl1 119.29(10) . . ?
C5 C4 C3 123.42(12) . . ?
C4 C5 H5 121.2 . . ?
C4 C5 C6 117.63(12) . . ?
C6 C5 H5 121.2 . . ?
C1 C6 C7 105.46(10) . . ?
C5 C6 C1 118.84(11) . . ?
C5 C6 C7 135.70(11) . . ?
C6 C7 C8 145.94(11) . . ?
C13 C7 C6 107.06(10) . . ?
C13 C7 C8 106.93(10) . . ?
C9 C8 C7 144.63(12) . . ?
C9 C8 C11 107.66(11) . . ?
C11 C8 C7 107.71(10) . . ?
N2 C9 C8 107.57(11) . . ?
N2 C9 H9 126.2 . . ?
C8 C9 H9 126.2 . . ?
N2 C10 C11 106.95(11) . . ?
N2 C10 C14 119.90(11) . . ?
C11 C10 C14 133.15(11) . . ?
C8 C11 C12 112.06(10) . . ?
C10 C11 C8 107.60(10) . . ?
C10 C11 C12 140.31(11) . . ?
C11 C12 C22 117.12(10) . . ?
C13 C12 C11 98.14(9) . . ?
C13 C12 C16 111.91(9) . . ?
C13 C12 C22 113.83(10) . . ?
C16 C12 C11 115.03(10) . . ?
C16 C12 C22 101.43(9) . . ?
N1 C13 C7 111.21(11) . . ?
N1 C13 C12 133.59(11) . . ?
C7 C13 C12 115.14(10) . . ?
O1 C14 C10 111.54(10) . . ?
O2 C14 O1 123.58(12) . . ?
O2 C14 C10 124.87(12) . . ?
O1 C15 H15A 109.5 . . ?
O1 C15 H15B 109.5 . . ?
O1 C15 H15C 109.5 . . ?
H15A C15 H15B 109.5 . . ?
H15A C15 H15C 109.5 . . ?
H15B C15 H15C 109.5 . . ?
C17 C16 C12 129.47(11) . . ?
C17 C16 C21 121.34(11) . . ?
C21 C16 C12 109.18(10) . . ?
C16 C17 H17 120.7 . . ?
C16 C17 C18 118.61(12) . . ?
C18 C17 H17 120.7 . . ?
C17 C18 H18 119.9 . . ?
C19 C18 C17 120.21(12) . . ?
C19 C18 H18 119.9 . . ?
C18 C19 H19 119.3 . . ?
C18 C19 C20 121.33(12) . . ?
C20 C19 H19 119.3 . . ?
C19 C20 H20 121.0 . . ?
C21 C20 C19 117.94(12) . . ?
C21 C20 H20 121.0 . . ?
C16 C21 N3 111.71(10) . . ?
C16 C21 C20 120.56(11) . . ?
C20 C21 N3 127.70(11) . . ?
N3 C22 C12 105.32(9) . . ?
N3 C22 H22A 110.7 . . ?
N3 C22 H22B 110.7 . . ?
C12 C22 H22A 110.7 . . ?
C12 C22 H22B 110.7 . . ?
H22A C22 H22B 108.8 . . ?
N3 C23 H23A 109.5 . . ?
N3 C23 H23B 109.5 . . ?
N3 C23 H23C 109.5 . . ?
H23A C23 H23B 109.5 . . ?
H23A C23 H23C 109.5 . . ?
H23B C23 H23C 109.5 . . ?

loop_
_geom_bond_atom_site_label_1
_geom_bond_atom_site_label_2
_geom_bond_distance
_geom_bond_site_symmetry_2
_geom_bond_publ_flag
Cl1 C4 1.7557(13) . ?
O1 C14 1.3420(15) . ?
O1 C15 1.4460(16) . ?
O2 C14 1.2117(15) . ?
N1 C1 1.3827(16) . ?
N1 C13 1.3622(16) . ?
N1 H1 0.834(19) . ?
N2 C9 1.3707(16) . ?
N2 C10 1.3807(16) . ?
N2 H2 0.846(19) . ?
N3 C21 1.4109(15) . ?
N3 C22 1.4837(15) . ?
N3 C23 1.4602(15) . ?
C1 C2 1.3930(17) . ?
C1 C6 1.4282(16) . ?
C2 H2A 0.9500 . ?
C2 C3 1.3821(18) . ?
C3 H3 0.9500 . ?
C3 C4 1.3998(18) . ?
C4 C5 1.3741(18) . ?
C5 H5 0.9500 . ?
C5 C6 1.4083(17) . ?
C6 C7 1.4286(17) . ?
C7 C8 1.4643(17) . ?
C7 C13 1.3721(17) . ?
C8 C9 1.3749(17) . ?
C8 C11 1.4216(16) . ?
C9 H9 0.9500 . ?
C10 C11 1.3825(17) . ?
C10 C14 1.4559(17) . ?
C11 C12 1.5235(16) . ?
C12 C13 1.5164(16) . ?
C12 C16 1.5199(16) . ?
C12 C22 1.5534(16) . ?
C15 H15A 0.9800 . ?
C15 H15B 0.9800 . ?
C15 H15C 0.9800 . ?
C16 C17 1.3797(17) . ?
C16 C21 1.3904(17) . ?
C17 H17 0.9500 . ?
C17 C18 1.4001(18) . ?
C18 H18 0.9500 . ?
C18 C19 1.385(2) . ?
C19 H19 0.9500 . ?
C19 C20 1.4001(19) . ?
C20 H20 0.9500 . ?
C20 C21 1.3943(17) . ?
C22 H22A 0.9900 . ?
C22 H22B 0.9900 . ?
C23 H23A 0.9800 . ?
C23 H23B 0.9800 . ?
C23 H23C 0.9800 . ?

loop_
_geom_torsion_atom_site_label_1
_geom_torsion_atom_site_label_2
_geom_torsion_atom_site_label_3
_geom_torsion_atom_site_label_4
_geom_torsion
_geom_torsion_site_symmetry_1
_geom_torsion_site_symmetry_2
_geom_torsion_site_symmetry_3
_geom_torsion_site_symmetry_4
_geom_torsion_publ_flag
Cl1 C4 C5 C6 -176.95(9) . . . . ?
N1 C1 C2 C3 178.81(12) . . . . ?
N1 C1 C6 C5 179.56(11) . . . . ?
N1 C1 C6 C7 -0.46(13) . . . . ?
N2 C10 C11 C8 -0.33(13) . . . . ?
N2 C10 C11 C12 -177.66(14) . . . . ?
N2 C10 C14 O1 -175.62(11) . . . . ?
N2 C10 C14 O2 3.29(19) . . . . ?
C1 N1 C13 C7 -0.82(14) . . . . ?
C1 N1 C13 C12 176.13(12) . . . . ?
C1 C2 C3 C4 1.49(18) . . . . ?
C1 C6 C7 C8 -176.24(17) . . . . ?
C1 C6 C7 C13 -0.03(13) . . . . ?
C2 C1 C6 C5 -1.83(18) . . . . ?
C2 C1 C6 C7 178.14(11) . . . . ?
C2 C3 C4 Cl1 175.63(10) . . . . ?
C2 C3 C4 C5 -2.3(2) . . . . ?
C3 C4 C5 C6 0.9(2) . . . . ?
C4 C5 C6 C1 1.07(18) . . . . ?
C4 C5 C6 C7 -178.89(13) . . . . ?
C5 C6 C7 C8 3.7(3) . . . . ?
C5 C6 C7 C13 179.94(14) . . . . ?
C6 C1 C2 C3 0.51(18) . . . . ?
C6 C7 C8 C9 -3.3(3) . . . . ?
C6 C7 C8 C11 176.53(17) . . . . ?
C6 C7 C13 N1 0.53(14) . . . . ?
C6 C7 C13 C12 -177.04(10) . . . . ?
C7 C8 C9 N2 179.36(16) . . . . ?
C7 C8 C11 C10 -179.39(10) . . . . ?
C7 C8 C11 C12 -1.23(13) . . . . ?
C8 C7 C13 N1 178.31(10) . . . . ?
C8 C7 C13 C12 0.75(14) . . . . ?
C8 C11 C12 C13 1.52(12) . . . . ?
C8 C11 C12 C16 -117.35(11) . . . . ?
C8 C11 C12 C22 123.64(11) . . . . ?
C9 N2 C10 C11 0.07(14) . . . . ?
C9 N2 C10 C14 179.58(11) . . . . ?
C9 C8 C11 C10 0.48(14) . . . . ?
C9 C8 C11 C12 178.64(10) . . . . ?
C10 N2 C9 C8 0.23(15) . . . . ?
C10 C11 C12 C13 178.77(15) . . . . ?
C10 C11 C12 C16 59.9(2) . . . . ?
C10 C11 C12 C22 -59.1(2) . . . . ?
C11 C8 C9 N2 -0.43(14) . . . . ?
C11 C10 C14 O1 3.73(19) . . . . ?
C11 C10 C14 O2 -177.35(13) . . . . ?
C11 C12 C13 N1 -178.23(13) . . . . ?
C11 C12 C13 C7 -1.37(13) . . . . ?
C11 C12 C16 C17 39.81(17) . . . . ?
C11 C12 C16 C21 -141.29(11) . . . . ?
C11 C12 C22 N3 148.54(10) . . . . ?
C12 C16 C17 C18 179.77(11) . . . . ?
C12 C16 C21 N3 -0.50(13) . . . . ?
C12 C16 C21 C20 -178.81(11) . . . . ?
C13 N1 C1 C2 -177.70(12) . . . . ?
C13 N1 C1 C6 0.78(13) . . . . ?
C13 C7 C8 C9 -179.48(18) . . . . ?
C13 C7 C8 C11 0.31(13) . . . . ?
C13 C12 C16 C17 -71.06(16) . . . . ?
C13 C12 C16 C21 107.84(11) . . . . ?
C13 C12 C22 N3 -97.87(11) . . . . ?
C14 C10 C11 C8 -179.75(13) . . . . ?
C14 C10 C11 C12 2.9(3) . . . . ?
C15 O1 C14 O2 0.20(18) . . . . ?
C15 O1 C14 C10 179.14(11) . . . . ?
C16 C12 C13 N1 -57.02(17) . . . . ?
C16 C12 C13 C7 119.84(11) . . . . ?
C16 C12 C22 N3 22.49(11) . . . . ?
C16 C17 C18 C19 -1.05(18) . . . . ?
C17 C16 C21 N3 178.51(11) . . . . ?
C17 C16 C21 C20 0.19(18) . . . . ?
C17 C18 C19 C20 -0.06(19) . . . . ?
C18 C19 C20 C21 1.22(19) . . . . ?
C19 C20 C21 N3 -179.31(11) . . . . ?
C19 C20 C21 C16 -1.28(18) . . . . ?
C21 N3 C22 C12 -23.84(12) . . . . ?
C21 C16 C17 C18 0.99(18) . . . . ?
C22 N3 C21 C16 15.67(13) . . . . ?
C22 N3 C21 C20 -166.16(12) . . . . ?
C22 C12 C13 N1 57.26(17) . . . . ?
C22 C12 C13 C7 -125.88(11) . . . . ?
C22 C12 C16 C17 167.23(12) . . . . ?
C22 C12 C16 C21 -13.87(12) . . . . ?
C23 N3 C21 C16 142.46(11) . . . . ?
C23 N3 C21 C20 -39.36(17) . . . . ?
C23 N3 C22 C12 -152.52(10) . . . . ?

loop_
_exptl_oxdiff_crystal_face_indexfrac_h
_exptl_oxdiff_crystal_face_indexfrac_k
_exptl_oxdiff_crystal_face_indexfrac_l
_exptl_oxdiff_crystal_face_x
_exptl_oxdiff_crystal_face_y
_exptl_oxdiff_crystal_face_z
-4.2584 -3.2059 6.4037 -0.0592 0.0676 0.9960
2.1186 -3.4692 -7.5438 -0.4258 0.4993 -0.7546
4.0221 1.9153 -7.0059 -0.0441 0.0533 -0.9976
4.3650 6.0785 -4.1613 0.3117 -0.3631 -0.8781
4.6281 0.9241 5.0536 -0.2322 -0.9701 0.0707
-4.6281 -0.9241 -5.0536 0.2322 0.9701 -0.0707
-1.0009 -1.9978 7.9963 -0.1611 -0.4734 0.8535
1.0009 1.9978 -7.9963 0.1611 0.4734 -0.8535
3.0011 -5.9975 -5.9956 -0.7269 0.3601 -0.6164
-2.9970 -7.9981 3.0003 -0.5739 0.3701 0.7174
-2.0017 7.9969 3.9962 0.8602 -0.3784 0.3047
-0.0005 -4.9964 6.9975 -0.5019 -0.4008 0.7649
0.0005 4.9964 -6.9975 0.5019 0.4008 -0.7649
5.9977 -1.9964 -2.9981 -0.5563 -0.3634 -0.6858
-3.9981 5.9944 -3.9992 0.8369 0.5726 -0.2085
